data_2203336
loop_
_publ_author_name
'Asilo\'e J. Mora'
'Gerzon E. Delgado'
'Gavin B. M. Vaughan'
'Patrick Martin'
'Tom\'as Visbal'
'Alfredo Usubillaga'

_publ_section_title
;
 A peracetylated glucosyl ester of kaurenic acid
;
_journal_issue 3
_journal_name_full 'Acta Crystallographica Section E'
_journal_page_first o334
_journal_page_last o336
_journal_paper_doi 10.1107/S1600536804002181
_journal_volume 60
_journal_year 2004
_chemical_formula_iupac 'C34 H48 O11'
_chemical_formula_moiety 'C34 H48 O11'
_chemical_formula_sum 'C34 H48 O11'
_chemical_formula_weight 632.72
_chemical_name_systematic
;
(4\a)-Kaur-16-en-18-carbonyl 2,3,4,6-tetra-O-acetyl-\a-D-glucopyranoside
;
_space_group_IT_number 4
_symmetry_cell_setting monoclinic
_symmetry_space_group_name_Hall 'P 2yb'
_symmetry_space_group_name_H-M 'P 1 21 1'
_atom_sites_solution_hydrogens geom
_atom_sites_solution_primary direct
_atom_sites_solution_secondary difmap
_cell_angle_alpha 90.00
_cell_angle_beta 106.578(2)
_cell_angle_gamma 90.00
_cell_formula_units_Z 2
_cell_length_a 15.3738(8)
_cell_length_b 7.2254(2)
_cell_length_c 15.9661(9)
_cell_measurement_reflns_used 1024
_cell_measurement_temperature 173(2)
_cell_measurement_theta_max 19.273
_cell_measurement_theta_min 2.437
_cell_volume 1699.82(14)
_computing_cell_refinement 'SAINT (Bruker, 1998)'
_computing_data_collection 'SMART (Bruker, 1998)'
_computing_data_reduction SAINT
_computing_molecular_graphics
;
ORTEPIII (Burnett & Johnson, 1996) and ORTEP-3 (Farrugia, 1997)
;
_computing_publication_material
;
SHELXL97 and PLATON (Speck, 2000)
;
_computing_structure_refinement 'SHELXL97 (Sheldrick, 1997)'
_computing_structure_solution 'SHELXS97 (Sheldrick, 1997)'
_diffrn_ambient_temperature 173(2)
_diffrn_detector_area_resol_mean 0.70
_diffrn_measured_fraction_theta_full 0.764
_diffrn_measured_fraction_theta_max 0.764
_diffrn_measurement_device 'Bruker fixed kappa goniometer'
_diffrn_measurement_method '\f scan 0.1\% interval'
_diffrn_radiation_monochromator 'double crystal Si'
_diffrn_radiation_source 'Beamline ID-11 ESRF'
_diffrn_radiation_type Synchrotron
_diffrn_radiation_wavelength 0.53378
_diffrn_reflns_av_R_equivalents 0.0568
_diffrn_reflns_av_sigmaI/netI 0.0430
_diffrn_reflns_limit_h_max 17
_diffrn_reflns_limit_h_min -17
_diffrn_reflns_limit_k_max 8
_diffrn_reflns_limit_k_min -7
_diffrn_reflns_limit_l_max 18
_diffrn_reflns_limit_l_min -18
_diffrn_reflns_number 8193
_diffrn_reflns_theta_full 18.08
_diffrn_reflns_theta_max 18.08
_diffrn_reflns_theta_min 10.25
_diffrn_standards_number 0
_exptl_absorpt_coefficient_mu 0.057
_exptl_absorpt_correction_type none
_exptl_crystal_colour colourless
_exptl_crystal_density_diffrn 1.236
_exptl_crystal_density_method 'not measured'
_exptl_crystal_description needle
_exptl_crystal_F_000 680
_exptl_crystal_size_max .15
_exptl_crystal_size_mid .03
_exptl_crystal_size_min .03
_refine_diff_density_max 0.202
_refine_diff_density_min -0.179
_refine_ls_extinction_method none
_refine_ls_goodness_of_fit_ref 1.044
_refine_ls_hydrogen_treatment constr
_refine_ls_matrix_type full
_refine_ls_number_parameters 406
_refine_ls_number_reflns 2336
_refine_ls_number_restraints 1
_refine_ls_restrained_S_all 1.044
_refine_ls_R_factor_all 0.0480
_refine_ls_R_factor_gt 0.0462
_refine_ls_shift/su_max 0.000
_refine_ls_shift/su_mean 0.000
_refine_ls_structure_factor_coef Fsqd
_refine_ls_weighting_details 'w = 1/[\s^2^(Fo^2^)+(0.0866P)^2^+0.2167P] where P = (Fo^2^+2Fc^2^)/3'
_refine_ls_weighting_scheme calc
_refine_ls_wR_factor_gt 0.1239
_refine_ls_wR_factor_ref 0.1252
_reflns_number_gt 2240
_reflns_number_total 2336
_reflns_threshold_expression I>2\s(I)
_cod_data_source_file om6204.cif
_cod_data_source_block I
_cod_original_sg_symbol_H-M 'P 21'
_cod_database_code 2203336
_cod_database_fobs_code 2203336

loop_
_symmetry_equiv_pos_as_xyz
'x, y, z'
'-x, y+1/2, -z'

loop_
_atom_site_label
_atom_site_fract_x
_atom_site_fract_y
_atom_site_fract_z
_atom_site_U_iso_or_equiv
_atom_site_adp_type
_atom_site_calc_flag
_atom_site_refinement_flags
_atom_site_occupancy
_atom_site_type_symbol
O1 0.15717(15) 0.4151(4) 0.34328(18) 0.0517(7) Uani d . 1 O
O2 0.11242(14) 0.1960(4) 0.24137(13) 0.0441(6) Uani d . 1 O
O3 -0.00812(17) 0.4872(4) 0.14644(14) 0.0479(6) Uani d . 1 O
O4 0.0774(3) 0.4190(8) 0.0582(4) 0.1058(18) Uani d . 1 O
O5 -0.18295(15) 0.3512(4) 0.05705(13) 0.0440(6) Uani d . 1 O
O6 -0.2517(4) 0.5713(10) 0.1126(2) 0.127(3) Uani d . 1 O
O7 -0.25293(15) 0.0944(4) 0.16372(15) 0.0480(6) Uani d . 1 O
O8 -0.3051(2) -0.0004(8) 0.0244(2) 0.0836(12) Uani d . 1 O
O9 -0.05559(18) -0.1936(4) 0.35920(15) 0.0506(6) Uani d . 1 O
O10 -0.07349(17) -0.4984(4) 0.34740(16) 0.0509(6) Uani d . 1 O
O11 -0.00857(14) 0.0371(4) 0.24671(14) 0.0428(6) Uani d . 1 O
C1 0.2917(2) -0.1345(5) 0.4280(2) 0.0472(8) Uani d . 1 C
H1A 0.2659 -0.2257 0.4605 0.057 Uiso calc R 1 H
H1B 0.3542 -0.1746 0.4315 0.057 Uiso calc R 1 H
C2 0.2348(2) -0.1359(5) 0.3317(2) 0.0495(8) Uani d . 1 C
H2A 0.2388 -0.2594 0.3063 0.059 Uiso calc R 1 H
H2B 0.1704 -0.1125 0.3281 0.059 Uiso calc R 1 H
C3 0.2675(2) 0.0103(6) 0.2796(2) 0.0457(8) Uani d . 1 C
H3A 0.2271 0.0101 0.2190 0.055 Uiso calc R 1 H
H3B 0.3292 -0.0232 0.2773 0.055 Uiso calc R 1 H
C4 0.27010(18) 0.2062(5) 0.31713(19) 0.0388(7) Uani d . 1 C
C5 0.32695(16) 0.2014(5) 0.41536(18) 0.0354(7) Uani d . 1 C
H5A 0.3881 0.1572 0.4138 0.042 Uiso calc R 1 H
C6 0.34584(19) 0.3883(5) 0.4613(2) 0.0398(7) Uani d . 1 C
H6A 0.3621 0.4799 0.4221 0.048 Uiso calc R 1 H
H6B 0.2907 0.4327 0.4752 0.048 Uiso calc R 1 H
C7 0.4232(2) 0.3700(6) 0.5449(2) 0.0450(8) Uani d . 1 C
H7A 0.4789 0.3326 0.5298 0.054 Uiso calc R 1 H
H7B 0.4348 0.4923 0.5738 0.054 Uiso calc R 1 H
C8 0.40454(18) 0.2304(5) 0.60854(19) 0.0413(8) Uani d . 1 C
C9 0.37266(18) 0.0446(5) 0.5623(2) 0.0407(7) Uani d . 1 C
H9A 0.4270 -0.0032 0.5465 0.049 Uiso calc R 1 H
C10 0.29612(18) 0.0547(5) 0.47248(19) 0.0373(7) Uani d . 1 C
C11 0.3563(2) -0.0994(6) 0.6279(2) 0.0525(9) Uani d . 1 C
H11A 0.3162 -0.1978 0.5946 0.063 Uiso calc R 1 H
H11B 0.4151 -0.1575 0.6584 0.063 Uiso calc R 1 H
C12 0.3135(3) -0.0230(7) 0.6971(3) 0.0594(11) Uani d . 1 C
H12A 0.2476 -0.0047 0.6703 0.071 Uiso calc R 1 H
H12B 0.3215 -0.1142 0.7450 0.071 Uiso calc R 1 H
C13 0.3565(2) 0.1602(7) 0.7346(2) 0.0565(10) Uani d . 1 C
H13A 0.3330 0.2048 0.7833 0.068 Uiso calc R 1 H
C14 0.3399(2) 0.3006(6) 0.6603(2) 0.0460(8) Uani d . 1 C
H14A 0.3559 0.4275 0.6828 0.055 Uiso calc R 1 H
H14B 0.2758 0.2986 0.6239 0.055 Uiso calc R 1 H
C15 0.4914(2) 0.2005(7) 0.6857(2) 0.0549(9) Uani d . 1 C
H15A 0.5298 0.1027 0.6712 0.066 Uiso calc R 1 H
H15B 0.5271 0.3163 0.6989 0.066 Uiso calc R 1 H
C16 0.4589(3) 0.1429(8) 0.7628(3) 0.0596(10) Uani d . 1 C
C17 0.5094(3) 0.0892(10) 0.8405(3) 0.0784(15) Uani d . 1 C
H17A 0.5736 0.0838 0.8525 0.094 Uiso calc R 1 H
H17B 0.4816 0.0560 0.8844 0.094 Uiso calc R 1 H
C18 0.17505(19) 0.2847(5) 0.30522(19) 0.0369(7) Uani d . 1 C
C19 0.3139(2) 0.3340(6) 0.2638(2) 0.0491(8) Uani d . 1 C
H19A 0.2771 0.3343 0.2026 0.074 Uiso calc R 1 H
H19B 0.3751 0.2894 0.2676 0.074 Uiso calc R 1 H
H19C 0.3176 0.4600 0.2873 0.074 Uiso calc R 1 H
C20 0.20100(19) 0.0949(5) 0.4832(2) 0.0424(7) Uani d . 1 C
H20A 0.1563 0.0994 0.4255 0.064 Uiso calc R 1 H
H20B 0.2019 0.2141 0.5127 0.064 Uiso calc R 1 H
H20C 0.1845 -0.0034 0.5181 0.064 Uiso calc R 1 H
C21 0.02061(19) 0.2181(5) 0.23823(18) 0.0385(7) Uani d . 1 C
H21A 0.0142 0.2982 0.2872 0.046 Uiso calc R 1 H
C22 -0.0330(2) 0.2975(5) 0.14946(19) 0.0401(7) Uani d . 1 C
H22A -0.0200 0.2262 0.1007 0.048 Uiso calc R 1 H
C23 -0.1337(2) 0.2897(5) 0.14314(17) 0.0393(7) Uani d . 1 C
H23A -0.1465 0.3748 0.1876 0.047 Uiso calc R 1 H
C24 -0.1613(2) 0.0933(5) 0.15930(18) 0.0401(7) Uani d . 1 C
H24A -0.1550 0.0086 0.1118 0.048 Uiso calc R 1 H
C25 -0.10006(19) 0.0282(5) 0.24883(18) 0.0390(7) Uani d . 1 C
H25A -0.1086 0.1121 0.2957 0.047 Uiso calc R 1 H
C26 0.0503(3) 0.5329(8) 0.1005(2) 0.0584(11) Uani d . 1 C
C27 0.0771(4) 0.7266(9) 0.1124(3) 0.0729(13) Uani d . 1 C
H27A 0.1194 0.7546 0.0784 0.109 Uiso calc R 1 H
H27B 0.1067 0.7504 0.1744 0.109 Uiso calc R 1 H
H27C 0.0231 0.8051 0.0924 0.109 Uiso calc R 1 H
C28 -0.2405(3) 0.4936(8) 0.0504(2) 0.0666(13) Uani d . 1 C
C29 -0.2843(5) 0.5410(12) -0.0429(3) 0.101(2) Uani d . 1 C
H29A -0.3249 0.6471 -0.0462 0.151 Uiso calc R 1 H
H29B -0.3193 0.4347 -0.0726 0.151 Uiso calc R 1 H
H29C -0.2375 0.5726 -0.0712 0.151 Uiso calc R 1 H
C30 -0.3190(2) 0.0444(7) 0.0906(3) 0.0568(10) Uani d . 1 C
C31 -0.4111(3) 0.0675(10) 0.1055(3) 0.0777(15) Uani d . 1 C
H31A -0.4584 0.0321 0.0524 0.116 Uiso calc R 1 H
H31B -0.4195 0.1970 0.1196 0.116 Uiso calc R 1 H
H31C -0.4150 -0.0118 0.1541 0.116 Uiso calc R 1 H
C32 -0.1155(2) -0.1676(6) 0.2710(2) 0.0460(8) Uani d . 1 C
H32A -0.1797 -0.1874 0.2694 0.055 Uiso calc R 1 H
H32B -0.0997 -0.2543 0.2296 0.055 Uiso calc R 1 H
C33 -0.0371(2) -0.3666(5) 0.3866(2) 0.0415(7) Uani d . 1 C
C34 0.0355(3) -0.3722(7) 0.4725(2) 0.0580(9) Uani d . 1 C
H34A 0.0472 -0.5010 0.4917 0.087 Uiso calc R 1 H
H34B 0.0155 -0.3023 0.5162 0.087 Uiso calc R 1 H
H34C 0.0913 -0.3169 0.4656 0.087 Uiso calc R 1 H

loop_
_atom_site_aniso_label
_atom_site_aniso_U_11
_atom_site_aniso_U_22
_atom_site_aniso_U_33
_atom_site_aniso_U_12
_atom_site_aniso_U_13
_atom_site_aniso_U_23
O1 0.0391(11) 0.0441(15) 0.0674(14) 0.0033(10) 0.0078(9) -0.0113(12)
O2 0.0344(10) 0.0580(16) 0.0405(10) -0.0010(10) 0.0116(8) -0.0094(10)
O3 0.0511(12) 0.0528(16) 0.0426(11) -0.0035(10) 0.0179(9) 0.0057(10)
O4 0.112(3) 0.119(4) 0.119(3) -0.055(3) 0.086(3) -0.042(3)
O5 0.0469(11) 0.0556(16) 0.0292(9) 0.0080(10) 0.0104(8) 0.0044(9)
O6 0.168(4) 0.173(6) 0.0466(15) 0.121(5) 0.042(2) 0.027(2)
O7 0.0357(10) 0.0640(17) 0.0409(10) -0.0063(10) 0.0052(8) 0.0047(10)
O8 0.0662(17) 0.116(3) 0.0536(17) -0.0047(19) -0.0072(13) -0.0135(18)
O9 0.0675(15) 0.0424(15) 0.0347(11) -0.0016(11) 0.0029(9) 0.0018(10)
O10 0.0547(13) 0.0492(16) 0.0517(12) -0.0019(11) 0.0198(10) -0.0001(11)
O11 0.0372(10) 0.0433(14) 0.0457(10) 0.0026(9) 0.0082(8) 0.0024(9)
C1 0.0415(15) 0.039(2) 0.0588(18) 0.0030(13) 0.0108(13) -0.0002(15)
C2 0.0503(16) 0.0354(19) 0.0601(18) -0.0028(14) 0.0113(14) -0.0072(15)
C3 0.0412(14) 0.049(2) 0.0495(16) 0.0017(14) 0.0174(12) -0.0094(15)
C4 0.0336(13) 0.0436(19) 0.0425(15) -0.0031(13) 0.0162(11) -0.0038(13)
C5 0.0261(11) 0.0400(18) 0.0433(14) 0.0000(12) 0.0152(10) -0.0024(12)
C6 0.0379(13) 0.0412(18) 0.0432(14) -0.0054(12) 0.0163(12) -0.0002(13)
C7 0.0355(13) 0.055(2) 0.0459(15) -0.0100(13) 0.0131(11) -0.0053(15)
C8 0.0303(13) 0.053(2) 0.0424(15) 0.0038(13) 0.0139(11) -0.0012(14)
C9 0.0306(12) 0.047(2) 0.0467(15) 0.0086(12) 0.0150(12) 0.0047(13)
C10 0.0286(12) 0.0383(18) 0.0459(14) 0.0012(11) 0.0120(11) 0.0025(13)
C11 0.0478(16) 0.050(2) 0.0583(18) 0.0073(15) 0.0129(14) 0.0125(16)
C12 0.0509(17) 0.076(3) 0.0551(18) 0.0052(18) 0.0210(14) 0.023(2)
C13 0.0468(17) 0.082(3) 0.0442(15) 0.0100(18) 0.0183(13) 0.0073(18)
C14 0.0381(14) 0.060(2) 0.0435(15) 0.0070(15) 0.0175(12) -0.0020(14)
C15 0.0358(14) 0.077(3) 0.0508(17) 0.0046(17) 0.0111(12) -0.0004(18)
C16 0.0510(18) 0.078(3) 0.0486(17) 0.0103(18) 0.0128(14) 0.0032(18)
C17 0.067(2) 0.108(4) 0.054(2) 0.018(3) 0.0065(17) 0.005(2)
C18 0.0360(14) 0.0359(19) 0.0392(14) -0.0025(12) 0.0113(11) 0.0020(12)
C19 0.0485(16) 0.056(2) 0.0484(15) -0.0080(15) 0.0224(12) -0.0018(15)
C20 0.0323(13) 0.048(2) 0.0508(15) -0.0002(12) 0.0174(11) 0.0055(14)
C21 0.0351(13) 0.0449(19) 0.0355(13) 0.0003(13) 0.0099(10) -0.0007(12)
C22 0.0427(14) 0.0437(19) 0.0353(13) 0.0006(13) 0.0134(11) 0.0008(12)
C23 0.0400(14) 0.051(2) 0.0263(12) 0.0009(13) 0.0078(10) 0.0013(12)
C24 0.0361(14) 0.050(2) 0.0320(13) -0.0015(13) 0.0058(10) -0.0003(12)
C25 0.0355(13) 0.048(2) 0.0322(12) -0.0030(13) 0.0069(10) -0.0002(12)
C26 0.0554(18) 0.087(3) 0.0376(15) -0.023(2) 0.0206(14) -0.0106(18)
C27 0.085(3) 0.080(3) 0.056(2) -0.032(3) 0.0235(18) 0.003(2)
C28 0.071(2) 0.093(3) 0.0394(17) 0.035(2) 0.0226(15) 0.017(2)
C29 0.123(4) 0.135(6) 0.0428(19) 0.076(4) 0.020(2) 0.025(3)
C30 0.0434(16) 0.065(3) 0.050(2) -0.0050(17) -0.0055(14) 0.0090(17)
C31 0.0421(18) 0.101(4) 0.079(2) -0.008(2) -0.0008(17) 0.020(3)
C32 0.0444(15) 0.053(2) 0.0363(14) -0.0050(14) 0.0050(11) 0.0008(14)
C33 0.0440(15) 0.044(2) 0.0404(14) -0.0038(14) 0.0182(12) 0.0015(14)
C34 0.066(2) 0.057(3) 0.0451(16) 0.0044(17) 0.0067(14) 0.0118(16)

loop_
_atom_type_symbol
_atom_type_description
_atom_type_scat_dispersion_real
_atom_type_scat_dispersion_imag
_atom_type_scat_source
C C 0.0015 0.0000 'International Tables Vol C Tables 4.2.6.8 and 6.1.1.4'
H H 0.0000 0.0000 'International Tables Vol C Tables 4.2.6.8 and 6.1.1.4'
O O 0.0056 0.0000 'International Tables Vol C Tables 4.2.6.8 and 6.1.1.4'

loop_
_geom_angle_atom_site_label_1
_geom_angle_atom_site_label_2
_geom_angle_atom_site_label_3
_geom_angle
C18 O2 C21 117.8(2)
C26 O3 C22 118.6(3)
C28 O5 C23 117.9(3)
C30 O7 C24 117.4(3)
C33 O9 C32 117.2(3)
C21 O11 C25 113.0(2)
C10 C1 C2 114.0(3)
C10 C1 H1A 108.8
C2 C1 H1A 108.8
C10 C1 H1B 108.8
C2 C1 H1B 108.8
H1A C1 H1B 107.6
C3 C2 C1 111.1(3)
C3 C2 H2A 109.4
C1 C2 H2A 109.4
C3 C2 H2B 109.4
C1 C2 H2B 109.4
H2A C2 H2B 108.0
C2 C3 C4 113.8(3)
C2 C3 H3A 108.8
C4 C3 H3A 108.8
C2 C3 H3B 108.8
C4 C3 H3B 108.8
H3A C3 H3B 107.7
C18 C4 C3 112.2(3)
C18 C4 C19 105.2(3)
C3 C4 C19 107.8(2)
C18 C4 C5 112.0(2)
C3 C4 C5 108.4(3)
C19 C4 C5 111.2(2)
C6 C5 C10 111.7(2)
C6 C5 C4 116.0(3)
C10 C5 C4 115.2(2)
C6 C5 H5A 104.1
C10 C5 H5A 104.1
C4 C5 H5A 104.1
C7 C6 C5 109.8(3)
C7 C6 H6A 109.7
C5 C6 H6A 109.7
C7 C6 H6B 109.7
C5 C6 H6B 109.7
H6A C6 H6B 108.2
C8 C7 C6 113.3(2)
C8 C7 H7A 108.9
C6 C7 H7A 108.9
C8 C7 H7B 108.9
C6 C7 H7B 108.9
H7A C7 H7B 107.7
C7 C8 C9 110.7(3)
C7 C8 C14 114.4(3)
C9 C8 C14 112.1(3)
C7 C8 C15 109.9(3)
C9 C8 C15 110.0(3)
C14 C8 C15 99.2(2)
C8 C9 C11 110.6(3)
C8 C9 C10 116.6(3)
C11 C9 C10 115.0(3)
C8 C9 H9A 104.3
C11 C9 H9A 104.3
C10 C9 H9A 104.3
C1 C10 C20 107.5(3)
C1 C10 C5 108.4(2)
C20 C10 C5 113.1(3)
C1 C10 C9 107.7(3)
C20 C10 C9 113.1(2)
C5 C10 C9 106.9(2)
C12 C11 C9 115.5(4)
C12 C11 H11A 108.4
C9 C11 H11A 108.4
C12 C11 H11B 108.4
C9 C11 H11B 108.4
H11A C11 H11B 107.5
C13 C12 C11 111.5(3)
C13 C12 H12A 109.3
C11 C12 H12A 109.3
C13 C12 H12B 109.3
C11 C12 H12B 109.3
H12A C12 H12B 108.0
C16 C13 C12 110.1(4)
C16 C13 C14 102.4(3)
C12 C13 C14 108.3(3)
C16 C13 H13A 111.9
C12 C13 H13A 111.9
C14 C13 H13A 111.9
C13 C14 C8 101.9(3)
C13 C14 H14A 111.4
C8 C14 H14A 111.4
C13 C14 H14B 111.4
C8 C14 H14B 111.4
H14A C14 H14B 109.3
C16 C15 C8 106.0(3)
C16 C15 H15A 110.5
C8 C15 H15A 110.5
C16 C15 H15B 110.5
C8 C15 H15B 110.5
H15A C15 H15B 108.7
C17 C16 C15 127.1(4)
C17 C16 C13 125.9(4)
C15 C16 C13 107.0(3)
C16 C17 H17A 120.0
C16 C17 H17B 120.0
H17A C17 H17B 120.0
O1 C18 O2 122.8(3)
O1 C18 C4 125.5(3)
O2 C18 C4 111.6(3)
C4 C19 H19A 109.5
C4 C19 H19B 109.5
H19A C19 H19B 109.5
C4 C19 H19C 109.5
H19A C19 H19C 109.5
H19B C19 H19C 109.5
C10 C20 H20A 109.5
C10 C20 H20B 109.5
H20A C20 H20B 109.5
C10 C20 H20C 109.5
H20A C20 H20C 109.5
H20B C20 H20C 109.5
O11 C21 O2 103.7(3)
O11 C21 C22 109.6(3)
O2 C21 C22 110.1(2)
O11 C21 H21A 111.1
O2 C21 H21A 111.1
C22 C21 H21A 111.1
O3 C22 C23 108.1(3)
O3 C22 C21 108.2(3)
C23 C22 C21 108.4(2)
O3 C22 H22A 110.7
C23 C22 H22A 110.7
C21 C22 H22A 110.7
O5 C23 C24 110.7(3)
O5 C23 C22 107.4(2)
C24 C23 C22 110.5(3)
O5 C23 H23A 109.4
C24 C23 H23A 109.4
C22 C23 H23A 109.4
O7 C24 C23 109.2(3)
O7 C24 C25 107.7(2)
C23 C24 C25 108.4(2)
O7 C24 H24A 110.5
C23 C24 H24A 110.5
C25 C24 H24A 110.5
O11 C25 C32 105.9(3)
O11 C25 C24 108.1(2)
C32 C25 C24 114.3(3)
O11 C25 H25A 109.5
C32 C25 H25A 109.5
C24 C25 H25A 109.5
O4 C26 O3 121.6(5)
O4 C26 C27 126.7(4)
O3 C26 C27 111.7(4)
C26 C27 H27A 109.5
C26 C27 H27B 109.5
H27A C27 H27B 109.5
C26 C27 H27C 109.5
H27A C27 H27C 109.5
H27B C27 H27C 109.5
O6 C28 O5 122.9(3)
O6 C28 C29 126.3(4)
O5 C28 C29 110.8(4)
C28 C29 H29A 109.5
C28 C29 H29B 109.5
H29A C29 H29B 109.5
C28 C29 H29C 109.5
H29A C29 H29C 109.5
H29B C29 H29C 109.5
O8 C30 O7 124.0(4)
O8 C30 C31 126.0(3)
O7 C30 C31 109.8(4)
C30 C31 H31A 109.5
C30 C31 H31B 109.5
H31A C31 H31B 109.5
C30 C31 H31C 109.5
H31A C31 H31C 109.5
H31B C31 H31C 109.5
O9 C32 C25 104.6(3)
O9 C32 H32A 110.8
C25 C32 H32A 110.8
O9 C32 H32B 110.8
C25 C32 H32B 110.8
H32A C32 H32B 108.9
O10 C33 O9 123.8(3)
O10 C33 C34 125.1(3)
O9 C33 C34 111.1(3)
C33 C34 H34A 109.5
C33 C34 H34B 109.5
H34A C34 H34B 109.5
C33 C34 H34C 109.5
H34A C34 H34C 109.5
H34B C34 H34C 109.5

loop_
_geom_bond_atom_site_label_1
_geom_bond_atom_site_label_2
_geom_bond_distance
_geom_bond_publ_flag
O1 C18 1.195(4) yes
O2 C18 1.348(4) yes
O2 C21 1.407(4) yes
O3 C26 1.353(5) ?
O3 C22 1.427(5) yes
O4 C26 1.211(7) ?
O5 C28 1.341(6) ?
O5 C23 1.437(4) ?
O6 C28 1.194(6) ?
O7 C30 1.360(5) ?
O7 C24 1.431(4) ?
O8 C30 1.180(6) ?
O9 C33 1.328(5) ?
O9 C32 1.459(4) ?
O10 C33 1.189(5) ?
O11 C21 1.402(5) yes
O11 C25 1.418(4) ?
C1 C10 1.533(5) ?
C1 C2 1.536(5) ?
C1 H1A 0.9900 ?
C1 H1B 0.9900 ?
C2 C3 1.517(6) ?
C2 H2A 0.9900 ?
C2 H2B 0.9900 ?
C3 C4 1.533(5) ?
C3 H3A 0.9900 ?
C3 H3B 0.9900 ?
C4 C18 1.528(4) yes
C4 C19 1.536(5) yes
C4 C5 1.563(4) ?
C5 C6 1.524(5) ?
C5 C10 1.558(4) ?
C5 H5A 1.0000 ?
C6 C7 1.520(4) ?
C6 H6A 0.9900 ?
C6 H6B 0.9900 ?
C7 C8 1.516(5) ?
C7 H7A 0.9900 ?
C7 H7B 0.9900 ?
C8 C9 1.543(5) ?
C8 C14 1.548(4) ?
C8 C15 1.552(4) ?
C9 C11 1.547(5) ?
C9 C10 1.576(4) ?
C9 H9A 1.0000 ?
C10 C20 1.547(4) ?
C11 C12 1.541(6) ?
C11 H11A 0.9900 ?
C11 H11B 0.9900 ?
C12 C13 1.523(8) ?
C12 H12A 0.9900 ?
C12 H12B 0.9900 ?
C13 C16 1.513(5) ?
C13 C14 1.527(6) ?
C13 H13A 1.0000 ?
C14 H14A 0.9900 ?
C14 H14B 0.9900 ?
C15 C16 1.513(5) ?
C15 H15A 0.9900 ?
C15 H15B 0.9900 ?
C16 C17 1.321(7) ?
C17 H17A 0.9500 ?
C17 H17B 0.9500 ?
C19 H19A 0.9800 ?
C19 H19B 0.9800 ?
C19 H19C 0.9800 ?
C20 H20A 0.9800 ?
C20 H20B 0.9800 ?
C20 H20C 0.9800 ?
C21 C22 1.533(4) yes
C21 H21A 1.0000 ?
C22 C23 1.524(4) ?
C22 H22A 1.0000 ?
C23 C24 1.523(5) ?
C23 H23A 1.0000 ?
C24 C25 1.544(4) ?
C24 H24A 1.0000 ?
C25 C32 1.494(6) ?
C25 H25A 1.0000 ?
C26 C27 1.456(8) ?
C27 H27A 0.9800 ?
C27 H27B 0.9800 ?
C27 H27C 0.9800 ?
C28 C29 1.489(5) ?
C29 H29A 0.9800 ?
C29 H29B 0.9800 ?
C29 H29C 0.9800 ?
C30 C31 1.510(7) ?
C31 H31A 0.9800 ?
C31 H31B 0.9800 ?
C31 H31C 0.9800 ?
C32 H32A 0.9900 ?
C32 H32B 0.9900 ?
C33 C34 1.501(5) ?
C34 H34A 0.9800 ?
C34 H34B 0.9800 ?
C34 H34C 0.9800 ?

loop_
_geom_hbond_atom_site_label_D
_geom_hbond_atom_site_label_H
_geom_hbond_atom_site_label_A
_geom_hbond_site_symmetry_A
_geom_hbond_distance_DH
_geom_hbond_distance_HA
_geom_hbond_distance_DA
_geom_hbond_angle_DHA
C13 H13A O6 2_546 1.00 2.54 3.348(5) 138
C21 H21A O10 1_565 1.00 2.38 3.281(4) 150
C27 H27C O4 2 0.98 2.59 3.361(8) 135

loop_
_cod_related_entry_id
_cod_related_entry_database
_cod_related_entry_code
1 ChemSpider 21174429
